data_4030363
loop_
_publ_author_name
'Zachwieja, U.'
'Jacobs, H.'

_publ_section_title
;
 CuTaN2, a copper (I)-tantalum (V)-nitride with delafossite structure
;
_journal_name_full 'European Journal of Solid State and Inorganic Chemistry'
_journal_page_first 1055
_journal_page_last 1062
_journal_volume 28
_journal_year 1991
_chemical_formula_sum 'Cu N2 Ta'
_chemical_formula_weight 272.52
_space_group_IT_number 166
_symmetry_cell_setting trigonal
_symmetry_Int_Tables_number 166
_symmetry_space_group_name_Hall '-R 3 2"'
_symmetry_space_group_name_H-M 'R -3 m :H'
_cell_angle_alpha 90
_cell_angle_beta 90
_cell_angle_gamma 120
_cell_formula_units_Z 3
_cell_length_a 3.136(1)
_cell_length_b 3.136(1)
_cell_length_c 17.438(5)
_cell_volume 148.52(8)
_diffrn_ambient_temperature 293
_diffrn_radiation_probe x-ray
_diffrn_radiation_type CuK\a
_diffrn_radiation_wavelength 1.542
_exptl_crystal_density_diffrn 9.141
_pd_proc_ls_prof_R_factor 0.0569
_pd_proc_ls_prof_wR_factor 0.0730
_refine_ls_number_parameters 6
_refine_ls_number_reflns 25
_refine_ls_R_I_factor 0.020
_cod_data_source_file EJSSIC-1991-28-1055-1062.cif
_cod_data_source_block CuTaN2
_cod_original_cell_volume 148.52(12)
_cod_original_sg_symbol_H-M 'R -3 m'
_cod_database_code 4030363

loop_
_symmetry_equiv_pos_site_id
_symmetry_equiv_pos_as_xyz
1 x,y,z
2 -y,x-y,z
3 -x+y,-x,z
4 y,x,-z
5 -x,-x+y,-z
6 x-y,-y,-z
7 -x,-y,-z
8 y,-x+y,-z
9 x-y,x,-z
10 -y,-x,z
11 x,x-y,z
12 -x+y,y,z
13 1/3+x,2/3+y,2/3+z
14 1/3-y,2/3+x-y,2/3+z
15 1/3-x+y,2/3-x,2/3+z
16 1/3+y,2/3+x,2/3-z
17 1/3-x,2/3-x+y,2/3-z
18 1/3+x-y,2/3-y,2/3-z
19 1/3-x,2/3-y,2/3-z
20 1/3+y,2/3-x+y,2/3-z
21 1/3+x-y,2/3+x,2/3-z
22 1/3-y,2/3-x,2/3+z
23 1/3+x,2/3+x-y,2/3+z
24 1/3-x+y,2/3+y,2/3+z
25 2/3+x,1/3+y,1/3+z
26 2/3-y,1/3+x-y,1/3+z
27 2/3-x+y,1/3-x,1/3+z
28 2/3+y,1/3+x,1/3-z
29 2/3-x,1/3-x+y,1/3-z
30 2/3+x-y,1/3-y,1/3-z
31 2/3-x,1/3-y,1/3-z
32 2/3+y,1/3-x+y,1/3-z
33 2/3+x-y,1/3+x,1/3-z
34 2/3-y,1/3-x,1/3+z
35 2/3+x,1/3+x-y,1/3+z
36 2/3-x+y,1/3+y,1/3+z

loop_
_atom_site_label
_atom_site_type_symbol
_atom_site_thermal_displace_type
_atom_site_fract_x
_atom_site_fract_y
_atom_site_fract_z
_atom_site_occupancy
_atom_site_U_iso_or_equiv
Ta Ta Uiso 0.00000 0.00000 0.50000 1.000 0.009(3)
Cu Cu Uiso 0.00000 0.00000 0.00000 1.000 0.022(4)
N N Uiso 0.00000 0.00000 0.119(2) 1.000 0.011(11)

loop_
_atom_type_symbol
_atom_type_description
_atom_type_scat_dispersion_real
_atom_type_scat_dispersion_imag
_atom_type_scat_source
Cu Cu -1.9646 0.5888 ' International Tables Vol C Tables 4.2.6.8 and 6.1.1.4'
N N 0.0311 0.0180 ' International Tables Vol C Tables 4.2.6.8 and 6.1.1.4'
Ta Ta -5.7959 5.2718 ' International Tables Vol C Tables 4.2.6.8 and 6.1.1.4'

loop_
_geom_angle_atom_site_label_1
_geom_angle_atom_site_label_2
_geom_angle_atom_site_label_3
_geom_angle
_geom_angle_site_symmetry_1
_geom_angle_site_symmetry_3
_geom_angle_publ_flag
N Ta N 103.6(8) 16_445 16_545 yes
N Ta N 103.6(8) 16_445 16_555 yes
N Ta N 103.6(8) 16_545 16_555 yes
N Cu N 180.00 . 4_555 yes
Ta N Cu 114.7(9) 13_444 . yes
Ta N Cu 114.7(9) 13_544 . yes
Ta N Cu 114.7(9) 13_554 . yes
Ta N Ta 103.8(11) 13_444 13_544 yes
Ta N Ta 103.8(11) 13_444 13_554 yes
Ta N Ta 103.8(11) 13_544 13_554 yes

loop_
_geom_bond_atom_site_label_1
_geom_bond_atom_site_label_2
_geom_bond_distance
_geom_bond_site_symmetry_2
_geom_bond_publ_flag
Ta N 1.995(15) 16_445 yes
Ta N 1.995(15) 16_545 yes
Ta N 1.995(15) 16_555 yes
Cu N 2.08(3) . yes
Cu N 2.08(3) 4_555 yes
